data_1549843
loop_
_publ_author_name
'Shao, Dong'
'Shi, Le'
'Yin, Lei'
'Wang, Bao-Lin'
'Wang, Zhen-Xing'
'Zhang, Yi-Quan'
'Wang, Xin-Yi'

_publ_section_title
;
 Reversible on-off switching of both spin crossover and single-molecule
 magnet behaviours <i>via</i> a crystal-to-crystal transformation.
;
_journal_issue 41
_journal_name_full 'Chemical science'
_journal_page_first 7986
_journal_page_last 7991
_journal_paper_doi 10.1039/c8sc02774a
_journal_volume 9
_journal_year 2018
_chemical_formula_sum 'C69 H59 Br2 Co N9 O9 S2'
_chemical_formula_weight 1441.12
_space_group_crystal_system triclinic
_space_group_IT_number 1
_space_group_name_Hall 'P 1'
_space_group_name_H-M_alt 'P 1'
_symmetry_space_group_name_Hall 'P 1'
_symmetry_space_group_name_H-M 'P 1'
_atom_sites_solution_hydrogens mixed
_audit_creation_method SHELXL-2014/7
_audit_update_record
;
2018-06-22 deposited with the CCDC.
2018-08-27 downloaded from the CCDC.
;
_cell_angle_alpha 113.024(14)
_cell_angle_beta 91.175(16)
_cell_angle_gamma 108.218(15)
_cell_formula_units_Z 1
_cell_length_a 8.933(10)
_cell_length_b 14.009(16)
_cell_length_c 15.070(16)
_cell_measurement_reflns_used 4881
_cell_measurement_temperature 296(2)
_cell_measurement_theta_max 27.08
_cell_measurement_theta_min 2.43
_cell_volume 1627(3)
_computing_cell_refinement 'Bruker SAINT'
_computing_data_collection 'Bruker APEX2'
_computing_data_reduction 'Bruker SAINT'
_computing_molecular_graphics 'Bruker SHELXTL'
_computing_publication_material 'Bruker SHELXTL'
_computing_structure_refinement 'SHELXL-2014/7 (Sheldrick, 2014)'
_computing_structure_solution 'SHELXS-97 (Sheldrick 2008)'
_diffrn_ambient_temperature 296(2)
_diffrn_measured_fraction_theta_full 0.994
_diffrn_measured_fraction_theta_max 0.994
_diffrn_measurement_device_type 'Bruker APEX-II CCD'
_diffrn_measurement_method '\f and \w scans'
_diffrn_radiation_type MoK\a
_diffrn_radiation_wavelength 0.71073
_diffrn_reflns_av_R_equivalents 0.0405
_diffrn_reflns_av_unetI/netI 0.0959
_diffrn_reflns_Laue_measured_fraction_full 0.994
_diffrn_reflns_Laue_measured_fraction_max 0.994
_diffrn_reflns_limit_h_max 11
_diffrn_reflns_limit_h_min -11
_diffrn_reflns_limit_k_max 17
_diffrn_reflns_limit_k_min -10
_diffrn_reflns_limit_l_max 19
_diffrn_reflns_limit_l_min -19
_diffrn_reflns_number 12901
_diffrn_reflns_point_group_measured_fraction_full 0.994
_diffrn_reflns_point_group_measured_fraction_max 0.994
_diffrn_reflns_theta_full 25.242
_diffrn_reflns_theta_max 26.730
_diffrn_reflns_theta_min 2.433
_exptl_absorpt_coefficient_mu 1.622
_exptl_absorpt_correction_T_max 0.8292
_exptl_absorpt_correction_T_min 0.5290
_exptl_absorpt_correction_type multi-scan
_exptl_absorpt_process_details 'SADABS; Bruker, 2000'
_exptl_crystal_colour Dark-red
_exptl_crystal_density_diffrn 1.471
_exptl_crystal_description BLOCK
_exptl_crystal_F_000 737
_exptl_crystal_size_max 0.450
_exptl_crystal_size_mid 0.150
_exptl_crystal_size_min 0.120
_refine_diff_density_max 0.684
_refine_diff_density_min -0.658
_refine_diff_density_rms 0.064
_refine_ls_abs_structure_details
;
 Refined as an inversion twin.
;
_refine_ls_abs_structure_Flack 0.099(14)
_refine_ls_extinction_method none
_refine_ls_goodness_of_fit_ref 1.023
_refine_ls_hydrogen_treatment constr
_refine_ls_matrix_type full
_refine_ls_number_parameters 832
_refine_ls_number_reflns 9175
_refine_ls_number_restraints 3
_refine_ls_restrained_S_all 1.023
_refine_ls_R_factor_all 0.0778
_refine_ls_R_factor_gt 0.0531
_refine_ls_shift/su_max 0.000
_refine_ls_shift/su_mean 0.000
_refine_ls_structure_factor_coef Fsqd
_refine_ls_weighting_details 'w=1/[\s^2^(Fo^2^)+(0.0292P)^2^+0.7629P] where P=(Fo^2^+2Fc^2^)/3'
_refine_ls_weighting_scheme calc
_refine_ls_wR_factor_gt 0.1236
_refine_ls_wR_factor_ref 0.1365
_reflns_Friedel_coverage 1.000
_reflns_Friedel_fraction_full 0.994
_reflns_Friedel_fraction_max 0.994
_reflns_number_gt 6882
_reflns_number_total 9175
_reflns_threshold_expression 'I > 2\s(I)'
_cod_data_source_file c8sc02774a2.cif
_cod_data_source_block 1-300K
_cod_depositor_comments
;
The following automatic conversions were performed:

'_exptl_absorpt_correction_type' value 'Multi-scan' changed to
'multi-scan' according to
/home/data/users/saulius/crontab/automatic-downloads/rss-feeds/RSC/lib/dictionaries/cif_core.dic
dictionary named 'cif_core.dic' version 2.4.2 from 2011-04-26.

Automatic conversion script
Id: cif_fix_values 4973 2017-02-22 13:04:09Z antanas 

 Adding full bibliography for 1549842--1549847.cif.
;
_cod_original_cell_volume 1626(3)
_cod_database_code 1549843
_shelx_shelxl_version_number 2014/7
_shelx_space_group_comment
;
The symmetry employed for this shelxl refinement is uniquely defined
by the following loop, which should always be used as a source of
symmetry information in preference to the above space-group names.
They are only intended as comments.
;
_shelx_estimated_absorpt_t_min 0.529
_shelx_estimated_absorpt_t_max 0.829

loop_
_space_group_symop_operation_xyz
'x, y, z'

loop_
_atom_site_label
_atom_site_type_symbol
_atom_site_fract_x
_atom_site_fract_y
_atom_site_fract_z
_atom_site_U_iso_or_equiv
_atom_site_adp_type
_atom_site_occupancy
_atom_site_site_symmetry_order
_atom_site_calc_flag
_atom_site_refinement_flags_posn
_atom_site_refinement_flags_adp
Br1 Br 0.12514(13) 0.34243(10) 0.98245(8) 0.0903(4) Uani 1 1 d . .
Br2 Br 0.93429(18) 1.10550(11) 0.01775(10) 0.1166(6) Uani 1 1 d . .
Co1 Co 0.43951(9) 0.55029(7) 0.37065(6) 0.0352(2) Uani 1 1 d . .
S1 S 0.8083(2) 0.58394(18) 0.87340(15) 0.0504(5) Uani 1 1 d . .
S2 S 0.5208(3) 0.17016(18) 0.37573(18) 0.0561(6) Uani 1 1 d . .
O1 O 0.6423(13) 0.2865(9) 0.8323(10) 0.146(4) Uani 1 1 d . .
H1A H 0.6375 0.2215 0.7948 0.175 Uiso 1 1 d R U
H1B H 0.7244 0.3361 0.8302 0.175 Uiso 1 1 d R U
O2 O 0.731(2) 0.3119(10) 0.6249(13) 0.311(15) Uani 1 1 d . .
H2C H 0.8086 0.3335 0.6697 0.374 Uiso 1 1 d R U
H2D H 0.6442 0.2937 0.6459 0.374 Uiso 1 1 d R U
O3 O 0.7733(8) 0.5253(7) 0.9350(5) 0.076(2) Uani 1 1 d . .
O4 O 0.9552(7) 0.6763(7) 0.9138(7) 0.092(2) Uani 1 1 d . .
O5 O 0.8012(11) 0.5139(8) 0.7732(5) 0.102(3) Uani 1 1 d . .
O6 O 0.6123(8) 0.2834(6) 0.4413(6) 0.099(3) Uani 1 1 d . .
O7 O 0.5830(6) 0.0931(5) 0.3935(4) 0.0615(16) Uani 1 1 d . .
O8 O 0.5024(8) 0.1512(6) 0.2740(5) 0.076(2) Uani 1 1 d . .
O9 O 1.0206(16) 0.7562(12) 0.3226(9) 0.175(6) Uani 1 1 d . .
N1 N 0.1878(6) 0.4651(5) 0.3276(4) 0.0425(15) Uani 1 1 d . .
N2 N 0.3805(6) 0.4774(5) 0.4648(4) 0.0344(13) Uani 1 1 d . .
N3 N 0.6657(6) 0.5768(5) 0.4447(4) 0.0413(14) Uani 1 1 d . .
N4 N 0.4822(7) 0.4410(5) 0.2339(4) 0.0407(14) Uani 1 1 d . .
N5 N 0.5100(7) 0.6484(5) 0.2968(4) 0.0357(14) Uani 1 1 d . .
N6 N 0.4227(6) 0.7079(5) 0.4687(4) 0.0380(14) Uani 1 1 d . .
N7 N 0.2887(9) 0.7674(8) 0.8784(7) 0.077(3) Uani 1 1 d . .
H1N7 H 0.2015 0.7333 0.8876 0.092 Uiso 1 1 d R U
N8 N -0.1275(8) 0.0704(8) 0.4868(7) 0.081(3) Uani 1 1 d . .
H1N8 H -0.1843 0.1131 0.4769 0.098 Uiso 1 1 d R U
N9 N 1.1381(9) 0.7725(7) 0.1971(7) 0.071(2) Uani 1 1 d . .
C1 C 0.1718(11) 0.3605(8) 0.8658(6) 0.057(2) Uani 1 1 d . .
C2 C 0.0799(10) 0.3988(8) 0.8249(6) 0.061(3) Uani 1 1 d . .
H2 H -0.0076 0.4129 0.8521 0.073 Uiso 1 1 calc R U
C3 C 0.1175(9) 0.4166(7) 0.7421(6) 0.051(2) Uani 1 1 d . .
H3 H 0.0559 0.4432 0.7138 0.061 Uiso 1 1 calc R U
C4 C 0.2501(8) 0.3939(6) 0.7018(5) 0.0421(17) Uani 1 1 d . .
C5 C 0.3408(9) 0.3508(7) 0.7434(6) 0.0470(18) Uani 1 1 d . .
H5 H 0.4260 0.3331 0.7158 0.056 Uiso 1 1 calc R U
C6 C 0.2995(10) 0.3355(7) 0.8264(6) 0.057(2) Uani 1 1 d . .
H6 H 0.3585 0.3082 0.8556 0.068 Uiso 1 1 calc R U
C7 C 0.2961(8) 0.4180(6) 0.6165(5) 0.0384(16) Uani 1 1 d . .
C8 C 0.4557(8) 0.4632(6) 0.6102(5) 0.0397(17) Uani 1 1 d . .
H8 H 0.5357 0.4733 0.6569 0.048 Uiso 1 1 calc R U
C9 C 0.1807(8) 0.4003(6) 0.5436(5) 0.0409(17) Uani 1 1 d . .
H9 H 0.0731 0.3681 0.5451 0.049 Uiso 1 1 calc R U
C10 C 0.4953(8) 0.4931(6) 0.5338(5) 0.0351(16) Uani 1 1 d . .
C11 C 0.6594(8) 0.5476(6) 0.5203(5) 0.0355(15) Uani 1 1 d . .
C12 C 0.7949(8) 0.5681(7) 0.5796(5) 0.0457(18) Uani 1 1 d . .
H12 H 0.7878 0.5468 0.6311 0.055 Uiso 1 1 calc R U
C13 C 0.9430(9) 0.6212(8) 0.5615(7) 0.058(2) Uani 1 1 d . .
H13 H 1.0363 0.6369 0.6013 0.070 Uiso 1 1 calc R U
C14 C 0.9498(9) 0.6504(8) 0.4833(7) 0.059(2) Uani 1 1 d . .
H14 H 1.0473 0.6853 0.4692 0.070 Uiso 1 1 calc R U
C15 C 0.8090(8) 0.6265(7) 0.4275(6) 0.048(2) Uani 1 1 d . .
H15 H 0.8133 0.6459 0.3749 0.058 Uiso 1 1 calc R U
C16 C 0.2265(7) 0.4310(6) 0.4678(5) 0.0374(16) Uani 1 1 d . .
C17 C 0.1165(8) 0.4183(6) 0.3858(5) 0.0381(16) Uani 1 1 d . .
C18 C -0.0499(8) 0.3606(7) 0.3661(6) 0.051(2) Uani 1 1 d . .
H18 H -0.0978 0.3290 0.4070 0.062 Uiso 1 1 calc R U
C19 C -0.1407(9) 0.3511(8) 0.2866(7) 0.059(2) Uani 1 1 d . .
H19 H -0.2505 0.3136 0.2732 0.071 Uiso 1 1 calc R U
C20 C -0.0648(10) 0.3990(9) 0.2259(7) 0.068(3) Uani 1 1 d . .
H20 H -0.1228 0.3933 0.1710 0.082 Uiso 1 1 calc R U
C21 C 0.0966(9) 0.4544(8) 0.2496(6) 0.060(2) Uani 1 1 d . .
H21 H 0.1463 0.4866 0.2095 0.072 Uiso 1 1 calc R U
C22 C 0.4561(9) 0.3356(7) 0.2035(6) 0.051(2) Uani 1 1 d . .
H22 H 0.4119 0.3018 0.2438 0.061 Uiso 1 1 calc R U
C23 C 0.4891(11) 0.2707(7) 0.1166(6) 0.056(2) Uani 1 1 d . .
H23 H 0.4657 0.1954 0.0979 0.067 Uiso 1 1 calc R U
C24 C 0.5583(11) 0.3213(7) 0.0573(6) 0.056(2) Uani 1 1 d . .
H24 H 0.5828 0.2803 -0.0022 0.068 Uiso 1 1 calc R U
C25 C 0.5906(9) 0.4341(7) 0.0885(5) 0.0450(18) Uani 1 1 d . .
H25 H 0.6405 0.4707 0.0515 0.054 Uiso 1 1 calc R U
C26 C 0.5470(8) 0.4905(6) 0.1754(5) 0.0377(16) Uani 1 1 d . .
C27 C 0.5671(7) 0.6101(6) 0.2139(5) 0.0353(15) Uani 1 1 d . .
C28 C 0.5184(8) 0.7536(6) 0.3378(5) 0.0361(16) Uani 1 1 d . .
C29 C 0.4552(8) 0.7849(6) 0.4328(5) 0.0376(16) Uani 1 1 d . .
C30 C 0.4382(10) 0.8862(7) 0.4827(6) 0.052(2) Uani 1 1 d . .
H30 H 0.4615 0.9382 0.4564 0.062 Uiso 1 1 calc R U
C31 C 0.3570(9) 0.8327(7) 0.6094(6) 0.049(2) Uani 1 1 d . .
H31 H 0.3264 0.8475 0.6706 0.059 Uiso 1 1 calc R U
C32 C 0.3859(10) 0.9100(8) 0.5725(7) 0.062(3) Uani 1 1 d . .
H32 H 0.3710 0.9770 0.6064 0.074 Uiso 1 1 calc R U
C33 C 0.3734(8) 0.7324(7) 0.5555(5) 0.0462(19) Uani 1 1 d . .
H33 H 0.3491 0.6793 0.5806 0.055 Uiso 1 1 calc R U
C34 C 0.5829(8) 0.8260(6) 0.2954(5) 0.0375(16) Uani 1 1 d . .
H34 H 0.5842 0.8984 0.3239 0.045 Uiso 1 1 calc R U
C35 C 0.6456(8) 0.7889(6) 0.2098(5) 0.0387(17) Uani 1 1 d . .
C36 C 0.6374(8) 0.6798(6) 0.1695(5) 0.0378(16) Uani 1 1 d . .
H36 H 0.6790 0.6529 0.1125 0.045 Uiso 1 1 calc R U
C37 C 0.7176(8) 0.8654(6) 0.1631(5) 0.0378(16) Uani 1 1 d . .
C38 C 0.6717(9) 0.9569(7) 0.1804(6) 0.049(2) Uani 1 1 d . .
H38 H 0.5972 0.9702 0.2215 0.059 Uiso 1 1 calc R U
C39 C 0.7359(11) 1.0283(7) 0.1369(6) 0.060(2) Uani 1 1 d . .
H39 H 0.7045 1.0887 0.1476 0.072 Uiso 1 1 calc R U
C40 C 0.8473(12) 1.0072(7) 0.0777(7) 0.065(3) Uani 1 1 d . .
C41 C 0.8943(11) 0.9180(7) 0.0589(7) 0.063(3) Uani 1 1 d . .
H41 H 0.9696 0.9058 0.0183 0.075 Uiso 1 1 calc R U
C42 C 0.8282(10) 0.8463(7) 0.1013(7) 0.056(2) Uani 1 1 d . .
H42 H 0.8581 0.7848 0.0883 0.068 Uiso 1 1 calc R U
C43 C 0.4342(13) 0.9517(9) 0.8898(8) 0.074(3) Uani 1 1 d . .
H43 H 0.5288 0.9517 0.9167 0.089 Uiso 1 1 calc R U
C44 C 0.1523(14) 0.8670(11) 0.8296(8) 0.083(3) Uani 1 1 d . .
H44 H 0.0570 0.8082 0.8151 0.100 Uiso 1 1 calc R U
C45 C 0.153(2) 0.9578(15) 0.8148(10) 0.102(4) Uani 1 1 d . .
H45 H 0.0587 0.9604 0.7898 0.122 Uiso 1 1 calc R U
C46 C 0.295(3) 1.0454(14) 0.8374(13) 0.126(6) Uani 1 1 d . .
H46 H 0.2970 1.1079 0.8286 0.151 Uiso 1 1 calc R U
C47 C 0.430(2) 1.0399(11) 0.8723(11) 0.114(5) Uani 1 1 d . .
H47 H 0.5249 1.0986 0.8851 0.137 Uiso 1 1 calc R U
C48 C 0.2919(10) 0.8620(8) 0.8658(6) 0.059(2) Uani 1 1 d . .
C49 C 0.4107(9) 0.7264(7) 0.8770(6) 0.053(2) Uani 1 1 d . .
C50 C 0.4061(9) 0.6558(7) 0.9216(6) 0.053(2) Uani 1 1 d . .
H50 H 0.3217 0.6386 0.9543 0.063 Uiso 1 1 calc R U
C51 C 0.5227(9) 0.6109(7) 0.9186(6) 0.049(2) Uani 1 1 d . .
H51 H 0.5140 0.5611 0.9463 0.059 Uiso 1 1 calc R U
C52 C 0.6616(10) 0.7081(8) 0.8284(6) 0.055(2) Uani 1 1 d . .
H52 H 0.7483 0.7260 0.7974 0.066 Uiso 1 1 calc R U
C53 C 0.5421(10) 0.7503(8) 0.8279(7) 0.060(2) Uani 1 1 d . .
H53 H 0.5473 0.7952 0.7952 0.072 Uiso 1 1 calc R U
C54 C 0.6535(9) 0.6394(7) 0.8743(6) 0.0449(18) Uani 1 1 d . .
C55 C 0.3255(9) 0.1409(7) 0.4087(6) 0.049(2) Uani 1 1 d . .
C56 C 0.3078(9) 0.1259(7) 0.4932(7) 0.053(2) Uani 1 1 d . .
H56 H 0.3950 0.1313 0.5321 0.064 Uiso 1 1 calc R U
C57 C 0.1562(10) 0.1024(8) 0.5193(7) 0.057(2) Uani 1 1 d . .
H57 H 0.1421 0.0920 0.5763 0.069 Uiso 1 1 calc R U
C58 C 0.0251(9) 0.0941(7) 0.4611(7) 0.055(2) Uani 1 1 d . .
C59 C 0.0459(11) 0.1134(8) 0.3774(7) 0.063(2) Uani 1 1 d . .
H59 H -0.0401 0.1114 0.3399 0.075 Uiso 1 1 calc R U
C60 C 0.1962(10) 0.1357(7) 0.3506(7) 0.060(2) Uani 1 1 d . .
H60 H 0.2111 0.1472 0.2942 0.073 Uiso 1 1 calc R U
C61 C -0.1580(10) 0.0366(9) 0.5650(9) 0.072(3) Uani 1 1 d . .
C62 C -0.1545(11) -0.0661(9) 0.5531(9) 0.075(3) Uani 1 1 d . .
H62 H -0.1291 -0.1120 0.4964 0.090 Uiso 1 1 calc R U
C63 C -0.1895(14) -0.0971(11) 0.6276(11) 0.093(4) Uani 1 1 d . .
H63 H -0.1902 -0.1665 0.6197 0.112 Uiso 1 1 calc R U
C64 C -0.2239(14) -0.0314(14) 0.7133(13) 0.117(5) Uani 1 1 d . .
H64 H -0.2461 -0.0559 0.7624 0.141 Uiso 1 1 calc R U
C65 C -0.2253(17) 0.0712(13) 0.7264(11) 0.113(5) Uani 1 1 d . .
H65 H -0.2467 0.1178 0.7844 0.136 Uiso 1 1 calc R U
C66 C -0.1932(14) 0.1037(10) 0.6483(10) 0.098(4) Uani 1 1 d . .
H66 H -0.1963 0.1717 0.6545 0.118 Uiso 1 1 calc R U
C67 C 1.097(2) 0.6575(11) 0.1396(11) 0.131(6) Uani 1 1 d . .
H67A H 1.1887 0.6367 0.1422 0.196 Uiso 1 1 calc R U
H67B H 1.0593 0.6406 0.0731 0.196 Uiso 1 1 calc R U
H67C H 1.0136 0.6174 0.1644 0.196 Uiso 1 1 calc R U
C68 C 1.2282(14) 0.8428(11) 0.1555(10) 0.099(4) Uani 1 1 d . .
H68A H 1.1687 0.8267 0.0945 0.149 Uiso 1 1 calc R U
H68B H 1.3274 0.8304 0.1445 0.149 Uiso 1 1 calc R U
H68C H 1.2494 0.9186 0.1994 0.149 Uiso 1 1 calc R U
C69 C 1.0957(15) 0.8138(13) 0.2835(10) 0.110(5) Uani 1 1 d . .
H69 H 1.1243 0.8902 0.3162 0.132 Uiso 1 1 calc R U

loop_
_atom_site_aniso_label
_atom_site_aniso_U_11
_atom_site_aniso_U_22
_atom_site_aniso_U_33
_atom_site_aniso_U_23
_atom_site_aniso_U_13
_atom_site_aniso_U_12
Br1 0.1152(8) 0.1084(9) 0.0693(7) 0.0692(7) 0.0357(6) 0.0249(7)
Br2 0.1905(14) 0.0805(8) 0.1227(11) 0.0801(8) 0.0988(11) 0.0508(9)
Co1 0.0363(4) 0.0370(5) 0.0370(5) 0.0246(4) 0.0099(4) 0.0071(4)
S1 0.0578(11) 0.0619(14) 0.0488(12) 0.0353(11) 0.0191(9) 0.0271(10)
S2 0.0666(12) 0.0413(12) 0.0714(14) 0.0312(11) 0.0325(11) 0.0216(10)
O1 0.159(9) 0.104(8) 0.217(13) 0.099(8) 0.083(9) 0.057(7)
O2 0.37(2) 0.093(9) 0.35(2) -0.031(12) -0.26(2) 0.100(12)
O3 0.079(4) 0.111(6) 0.085(5) 0.077(5) 0.037(4) 0.047(4)
O4 0.048(3) 0.089(5) 0.154(7) 0.069(5) 0.021(4) 0.021(3)
O5 0.157(7) 0.143(8) 0.052(4) 0.038(5) 0.026(4) 0.114(6)
O6 0.084(4) 0.042(4) 0.129(7) 0.011(4) 0.057(5) -0.002(3)
O7 0.064(3) 0.068(4) 0.073(4) 0.042(3) 0.025(3) 0.034(3)
O8 0.103(5) 0.084(5) 0.080(5) 0.058(4) 0.048(4) 0.051(4)
O9 0.205(12) 0.190(13) 0.158(11) 0.136(10) 0.058(9) 0.023(10)
N1 0.033(3) 0.055(4) 0.047(4) 0.032(3) 0.006(3) 0.010(3)
N2 0.035(3) 0.041(3) 0.033(3) 0.022(3) 0.005(2) 0.013(3)
N3 0.041(3) 0.043(4) 0.043(3) 0.025(3) 0.013(3) 0.009(3)
N4 0.042(3) 0.041(4) 0.044(3) 0.026(3) 0.008(3) 0.010(3)
N5 0.044(3) 0.035(3) 0.031(3) 0.019(3) 0.008(3) 0.010(3)
N6 0.041(3) 0.036(3) 0.036(3) 0.020(3) 0.007(2) 0.006(3)
N7 0.058(4) 0.091(6) 0.128(8) 0.080(6) 0.046(5) 0.038(4)
N8 0.049(4) 0.102(7) 0.112(7) 0.066(6) 0.020(4) 0.023(4)
N9 0.068(5) 0.065(6) 0.085(6) 0.044(5) 0.011(4) 0.012(4)
C1 0.072(5) 0.059(6) 0.044(5) 0.041(4) 0.014(4) 0.004(4)
C2 0.059(5) 0.076(7) 0.056(6) 0.040(5) 0.026(4) 0.017(5)
C3 0.046(4) 0.067(6) 0.057(5) 0.044(5) 0.016(4) 0.018(4)
C4 0.051(4) 0.045(5) 0.032(4) 0.022(3) 0.011(3) 0.011(3)
C5 0.056(4) 0.047(5) 0.047(4) 0.029(4) 0.014(4) 0.015(4)
C6 0.071(5) 0.056(5) 0.058(5) 0.041(5) 0.011(4) 0.019(4)
C7 0.046(4) 0.036(4) 0.041(4) 0.025(3) 0.016(3) 0.014(3)
C8 0.045(4) 0.042(4) 0.037(4) 0.025(3) 0.004(3) 0.011(3)
C9 0.038(3) 0.046(4) 0.045(4) 0.030(4) 0.011(3) 0.010(3)
C10 0.036(3) 0.033(4) 0.038(4) 0.022(3) 0.005(3) 0.005(3)
C11 0.041(3) 0.030(4) 0.035(4) 0.016(3) 0.006(3) 0.009(3)
C12 0.043(4) 0.056(5) 0.040(4) 0.027(4) 0.001(3) 0.012(4)
C13 0.042(4) 0.074(6) 0.067(6) 0.039(5) 0.008(4) 0.019(4)
C14 0.039(4) 0.077(7) 0.067(6) 0.042(5) 0.018(4) 0.014(4)
C15 0.040(4) 0.060(5) 0.050(5) 0.033(4) 0.015(3) 0.011(4)
C16 0.028(3) 0.041(4) 0.046(4) 0.025(3) 0.008(3) 0.006(3)
C17 0.038(3) 0.037(4) 0.041(4) 0.020(3) 0.006(3) 0.010(3)
C18 0.041(4) 0.052(5) 0.057(5) 0.028(4) 0.003(4) 0.004(4)
C19 0.040(4) 0.065(6) 0.070(6) 0.033(5) -0.001(4) 0.008(4)
C20 0.049(5) 0.090(8) 0.069(6) 0.048(6) -0.006(4) 0.012(5)
C21 0.053(4) 0.081(7) 0.058(5) 0.047(5) 0.006(4) 0.016(4)
C22 0.058(5) 0.038(5) 0.060(5) 0.030(4) 0.011(4) 0.008(4)
C23 0.071(5) 0.036(5) 0.053(5) 0.015(4) 0.000(4) 0.014(4)
C24 0.080(6) 0.042(5) 0.046(5) 0.016(4) 0.013(4) 0.022(4)
C25 0.062(5) 0.039(4) 0.034(4) 0.019(4) 0.005(3) 0.014(4)
C26 0.038(3) 0.038(4) 0.038(4) 0.019(3) 0.002(3) 0.011(3)
C27 0.037(3) 0.034(4) 0.039(4) 0.021(3) 0.007(3) 0.010(3)
C28 0.039(3) 0.037(4) 0.037(4) 0.020(3) 0.013(3) 0.013(3)
C29 0.045(4) 0.033(4) 0.039(4) 0.021(3) 0.014(3) 0.012(3)
C30 0.066(5) 0.044(5) 0.055(5) 0.028(4) 0.024(4) 0.022(4)
C31 0.055(4) 0.051(5) 0.040(4) 0.021(4) 0.018(4) 0.015(4)
C32 0.071(5) 0.052(5) 0.057(5) 0.020(4) 0.030(5) 0.017(5)
C33 0.046(4) 0.055(5) 0.043(4) 0.030(4) 0.016(3) 0.011(4)
C34 0.049(4) 0.034(4) 0.038(4) 0.023(3) 0.010(3) 0.014(3)
C35 0.034(3) 0.042(4) 0.041(4) 0.023(4) 0.009(3) 0.008(3)
C36 0.044(4) 0.038(4) 0.032(4) 0.016(3) 0.012(3) 0.014(3)
C37 0.052(4) 0.031(4) 0.036(4) 0.020(3) 0.014(3) 0.013(3)
C38 0.059(4) 0.052(5) 0.048(5) 0.034(4) 0.023(4) 0.017(4)
C39 0.088(6) 0.042(5) 0.067(6) 0.036(5) 0.030(5) 0.027(5)
C40 0.095(6) 0.043(5) 0.066(6) 0.039(5) 0.037(5) 0.016(5)
C41 0.085(6) 0.046(5) 0.064(6) 0.029(4) 0.042(5) 0.021(5)
C42 0.068(5) 0.045(5) 0.066(5) 0.032(4) 0.030(4) 0.019(4)
C43 0.078(6) 0.067(7) 0.069(6) 0.021(6) 0.019(5) 0.024(6)
C44 0.095(7) 0.110(10) 0.088(8) 0.059(7) 0.050(6) 0.068(7)
C45 0.133(11) 0.138(13) 0.092(9) 0.062(9) 0.055(8) 0.102(11)
C46 0.192(17) 0.109(13) 0.144(14) 0.069(11) 0.089(14) 0.114(14)
C47 0.176(14) 0.050(7) 0.107(10) 0.011(7) 0.060(10) 0.054(8)
C48 0.065(5) 0.066(6) 0.055(5) 0.026(5) 0.022(4) 0.034(5)
C49 0.041(4) 0.062(6) 0.067(5) 0.037(5) 0.013(4) 0.018(4)
C50 0.042(4) 0.061(5) 0.069(5) 0.042(5) 0.025(4) 0.014(4)
C51 0.051(4) 0.049(5) 0.047(5) 0.025(4) 0.014(4) 0.011(4)
C52 0.057(4) 0.069(6) 0.064(5) 0.047(5) 0.025(4) 0.028(4)
C53 0.056(5) 0.064(6) 0.084(7) 0.053(5) 0.026(5) 0.022(4)
C54 0.047(4) 0.045(4) 0.042(4) 0.022(4) 0.007(3) 0.010(3)
C55 0.051(4) 0.040(4) 0.058(5) 0.022(4) 0.016(4) 0.015(4)
C56 0.049(4) 0.051(5) 0.065(6) 0.030(4) 0.009(4) 0.018(4)
C57 0.053(4) 0.066(6) 0.058(5) 0.033(5) 0.011(4) 0.017(4)
C58 0.041(4) 0.045(5) 0.078(6) 0.029(5) 0.010(4) 0.010(4)
C59 0.065(5) 0.053(5) 0.081(7) 0.038(5) 0.005(5) 0.021(4)
C60 0.067(5) 0.048(5) 0.071(6) 0.034(5) 0.009(5) 0.014(4)
C61 0.043(4) 0.056(6) 0.105(9) 0.028(6) 0.012(5) 0.007(4)
C62 0.065(6) 0.053(6) 0.095(8) 0.024(6) 0.011(5) 0.014(5)
C63 0.091(8) 0.088(9) 0.130(11) 0.073(9) 0.028(8) 0.034(7)
C64 0.081(8) 0.113(12) 0.164(16) 0.070(12) 0.043(9) 0.024(8)
C65 0.124(11) 0.109(12) 0.116(11) 0.057(10) 0.057(9) 0.037(9)
C66 0.096(8) 0.067(8) 0.122(11) 0.036(8) 0.040(8) 0.019(6)
C67 0.167(14) 0.078(10) 0.127(13) 0.040(10) -0.019(11) 0.021(10)
C68 0.086(7) 0.104(10) 0.125(11) 0.071(9) 0.029(7) 0.024(7)
C69 0.109(9) 0.105(11) 0.105(10) 0.060(9) 0.025(8) 0.000(8)

loop_
_atom_type_symbol
_atom_type_description
_atom_type_scat_dispersion_real
_atom_type_scat_dispersion_imag
_atom_type_scat_source
C C 0.0033 0.0016 'International Tables Vol C Tables 4.2.6.8 and 6.1.1.4'
H H 0.0000 0.0000 'International Tables Vol C Tables 4.2.6.8 and 6.1.1.4'
N N 0.0061 0.0033 'International Tables Vol C Tables 4.2.6.8 and 6.1.1.4'
O O 0.0106 0.0060 'International Tables Vol C Tables 4.2.6.8 and 6.1.1.4'
S S 0.1246 0.1234 'International Tables Vol C Tables 4.2.6.8 and 6.1.1.4'
Co Co 0.3494 0.9721 'International Tables Vol C Tables 4.2.6.8 and 6.1.1.4'
Br Br -0.2901 2.4595 'International Tables Vol C Tables 4.2.6.8 and 6.1.1.4'

loop_
_geom_angle_atom_site_label_1
_geom_angle_atom_site_label_2
_geom_angle_atom_site_label_3
_geom_angle
N2 Co1 N5 170.3(2)
N2 Co1 N1 76.3(2)
N5 Co1 N1 107.9(2)
N2 Co1 N3 76.3(2)
N5 Co1 N3 100.6(2)
N1 Co1 N3 151.2(2)
N2 Co1 N4 112.7(3)
N5 Co1 N4 76.4(3)
N1 Co1 N4 90.8(2)
N3 Co1 N4 91.6(2)
N2 Co1 N6 94.9(2)
N5 Co1 N6 76.2(2)
N1 Co1 N6 95.5(2)
N3 Co1 N6 95.5(2)
N4 Co1 N6 152.5(2)
O5 S1 O4 113.1(6)
O5 S1 O3 113.6(5)
O4 S1 O3 111.0(5)
O5 S1 C54 105.5(4)
O4 S1 C54 106.7(4)
O3 S1 C54 106.3(4)
O6 S2 O8 113.6(5)
O6 S2 O7 111.1(5)
O8 S2 O7 113.0(4)
O6 S2 C55 106.5(4)
O8 S2 C55 107.5(4)
O7 S2 C55 104.4(4)
H1A O1 H1B 112.6
H2C O2 H2D 109.2
C21 N1 C17 118.3(6)
C21 N1 Co1 126.5(5)
C17 N1 Co1 115.1(5)
C16 N2 C10 120.5(6)
C16 N2 Co1 119.2(5)
C10 N2 Co1 119.4(4)
C15 N3 C11 118.4(6)
C15 N3 Co1 126.0(5)
C11 N3 Co1 115.4(4)
C22 N4 C26 117.7(7)
C22 N4 Co1 127.4(5)
C26 N4 Co1 114.8(5)
C28 N5 C27 120.4(6)
C28 N5 Co1 120.0(5)
C27 N5 Co1 119.0(5)
C33 N6 C29 117.8(7)
C33 N6 Co1 127.3(5)
C29 N6 Co1 114.7(4)
C49 N7 C48 128.4(7)
C49 N7 H1N7 117.9
C48 N7 H1N7 113.7
C58 N8 C61 120.4(8)
C58 N8 H1N8 113.5
C61 N8 H1N8 118.0
C69 N9 C67 123.2(11)
C69 N9 C68 121.1(11)
C67 N9 C68 115.7(11)
C2 C1 C6 122.1(7)
C2 C1 Br1 119.4(7)
C6 C1 Br1 118.4(7)
C1 C2 C3 119.7(8)
C1 C2 H2 120.1
C3 C2 H2 120.1
C2 C3 C4 119.1(8)
C2 C3 H3 120.5
C4 C3 H3 120.5
C3 C4 C5 120.3(7)
C3 C4 C7 119.5(7)
C5 C4 C7 120.1(6)
C6 C5 C4 118.4(7)
C6 C5 H5 120.8
C4 C5 H5 120.8
C1 C6 C5 120.3(8)
C1 C6 H6 119.8
C5 C6 H6 119.8
C9 C7 C8 118.5(6)
C9 C7 C4 120.6(6)
C8 C7 C4 120.9(7)
C10 C8 C7 119.8(7)
C10 C8 H8 120.1
C7 C8 H8 120.1
C7 C9 C16 119.6(6)
C7 C9 H9 120.2
C16 C9 H9 120.2
N2 C10 C8 120.7(6)
N2 C10 C11 113.3(6)
C8 C10 C11 125.9(7)
N3 C11 C12 122.0(6)
N3 C11 C10 114.6(6)
C12 C11 C10 123.4(6)
C11 C12 C13 118.9(7)
C11 C12 H12 120.6
C13 C12 H12 120.6
C14 C13 C12 119.2(8)
C14 C13 H13 120.4
C12 C13 H13 120.4
C15 C14 C13 118.2(7)
C15 C14 H14 120.9
C13 C14 H14 120.9
N3 C15 C14 123.4(8)
N3 C15 H15 118.3
C14 C15 H15 118.3
N2 C16 C9 120.9(6)
N2 C16 C17 113.5(6)
C9 C16 C17 125.6(6)
N1 C17 C18 120.8(7)
N1 C17 C16 114.7(6)
C18 C17 C16 124.5(7)
C19 C18 C17 119.9(8)
C19 C18 H18 120.0
C17 C18 H18 120.0
C18 C19 C20 118.7(7)
C18 C19 H19 120.7
C20 C19 H19 120.7
C21 C20 C19 118.3(8)
C21 C20 H20 120.8
C19 C20 H20 120.8
N1 C21 C20 123.9(8)
N1 C21 H21 118.1
C20 C21 H21 118.1
N4 C22 C23 124.8(8)
N4 C22 H22 117.6
C23 C22 H22 117.6
C22 C23 C24 117.8(8)
C22 C23 H23 121.1
C24 C23 H23 121.1
C23 C24 C25 118.8(8)
C23 C24 H24 120.6
C25 C24 H24 120.6
C26 C25 C24 118.6(7)
C26 C25 H25 120.7
C24 C25 H25 120.7
N4 C26 C25 122.2(7)
N4 C26 C27 114.2(6)
C25 C26 C27 123.6(6)
N5 C27 C36 120.5(7)
N5 C27 C26 114.6(6)
C36 C27 C26 124.9(6)
N5 C28 C34 121.7(6)
N5 C28 C29 113.9(6)
C34 C28 C29 124.4(7)
N6 C29 C30 121.8(6)
N6 C29 C28 114.6(6)
C30 C29 C28 123.5(7)
C29 C30 C32 119.6(8)
C29 C30 H30 120.2
C32 C30 H30 120.2
C32 C31 C33 119.6(7)
C32 C31 H31 120.2
C33 C31 H31 120.2
C31 C32 C30 118.2(8)
C31 C32 H32 120.9
C30 C32 H32 120.9
N6 C33 C31 122.9(8)
N6 C33 H33 118.5
C31 C33 H33 118.5
C28 C34 C35 119.1(7)
C28 C34 H34 120.4
C35 C34 H34 120.4
C36 C35 C34 118.0(6)
C36 C35 C37 121.6(6)
C34 C35 C37 120.4(6)
C35 C36 C27 120.3(6)
C35 C36 H36 119.9
C27 C36 H36 119.9
C42 C37 C38 119.1(7)
C42 C37 C35 121.1(7)
C38 C37 C35 119.9(6)
C39 C38 C37 120.7(7)
C39 C38 H38 119.6
C37 C38 H38 119.6
C40 C39 C38 118.1(8)
C40 C39 H39 120.9
C38 C39 H39 120.9
C41 C40 C39 122.5(8)
C41 C40 Br2 119.6(6)
C39 C40 Br2 117.8(7)
C40 C41 C42 119.1(8)
C40 C41 H41 120.4
C42 C41 H41 120.4
C41 C42 C37 120.4(8)
C41 C42 H42 119.8
C37 C42 H42 119.8
C47 C43 C48 117.8(13)
C47 C43 H43 121.1
C48 C43 H43 121.1
C45 C44 C48 120.8(13)
C45 C44 H44 119.6
C48 C44 H44 119.6
C44 C45 C46 119.1(14)
C44 C45 H45 120.4
C46 C45 H45 120.4
C47 C46 C45 119.8(15)
C47 C46 H46 120.1
C45 C46 H46 120.1
C46 C47 C43 123.0(16)
C46 C47 H47 118.5
C43 C47 H47 118.5
C44 C48 C43 119.4(11)
C44 C48 N7 119.7(9)
C43 C48 N7 120.9(9)
N7 C49 C50 120.3(7)
N7 C49 C53 122.5(8)
C50 C49 C53 117.1(8)
C51 C50 C49 121.6(7)
C51 C50 H50 119.2
C49 C50 H50 119.2
C50 C51 C54 120.3(8)
C50 C51 H51 119.8
C54 C51 H51 119.8
C53 C52 C54 120.3(7)
C53 C52 H52 119.9
C54 C52 H52 119.9
C52 C53 C49 120.8(8)
C52 C53 H53 119.6
C49 C53 H53 119.6
C52 C54 C51 119.7(8)
C52 C54 S1 119.9(6)
C51 C54 S1 120.3(7)
C56 C55 C60 121.5(7)
C56 C55 S2 117.9(6)
C60 C55 S2 120.6(7)
C55 C56 C57 118.4(8)
C55 C56 H56 120.8
C57 C56 H56 120.8
C56 C57 C58 120.9(8)
C56 C57 H57 119.6
C58 C57 H57 119.6
C59 C58 C57 120.0(7)
C59 C58 N8 118.8(8)
C57 C58 N8 121.1(9)
C60 C59 C58 119.2(8)
C60 C59 H59 120.4
C58 C59 H59 120.4
C59 C60 C55 119.9(8)
C59 C60 H60 120.0
C55 C60 H60 120.0
C66 C61 C62 120.9(12)
C66 C61 N8 119.9(11)
C62 C61 N8 119.2(10)
C63 C62 C61 117.6(12)
C63 C62 H62 121.2
C61 C62 H62 121.2
C62 C63 C64 123.4(13)
C62 C63 H63 118.3
C64 C63 H63 118.3
C63 C64 C65 119.5(14)
C63 C64 H64 120.3
C65 C64 H64 120.3
C64 C65 C66 117.9(14)
C64 C65 H65 121.1
C66 C65 H65 121.1
C61 C66 C65 120.7(13)
C61 C66 H66 119.6
C65 C66 H66 119.6
N9 C67 H67A 109.5
N9 C67 H67B 109.5
H67A C67 H67B 109.5
N9 C67 H67C 109.5
H67A C67 H67C 109.5
H67B C67 H67C 109.5
N9 C68 H68A 109.5
N9 C68 H68B 109.5
H68A C68 H68B 109.5
N9 C68 H68C 109.5
H68A C68 H68C 109.5
H68B C68 H68C 109.5
O9 C69 N9 123.1(15)
O9 C69 H69 118.5
N9 C69 H69 118.5

loop_
_geom_bond_atom_site_label_1
_geom_bond_atom_site_label_2
_geom_bond_distance
Br1 C1 1.908(8)
Br2 C40 1.910(8)
Co1 N2 2.039(6)
Co1 N5 2.051(6)
Co1 N1 2.135(6)
Co1 N3 2.140(6)
Co1 N4 2.160(6)
Co1 N6 2.178(6)
S1 O5 1.430(7)
S1 O4 1.434(8)
S1 O3 1.442(6)
S1 C54 1.783(9)
S2 O6 1.446(7)
S2 O8 1.446(7)
S2 O7 1.463(7)
S2 C55 1.791(8)
O1 H1A 0.8501
O1 H1B 0.8499
O2 H2C 0.8452
O2 H2D 0.8485
O9 C69 1.224(15)
N1 C21 1.346(10)
N1 C17 1.347(9)
N2 C16 1.335(8)
N2 C10 1.349(9)
N3 C15 1.337(9)
N3 C11 1.349(9)
N4 C22 1.302(10)
N4 C26 1.358(9)
N5 C28 1.333(9)
N5 C27 1.335(9)
N6 C33 1.338(9)
N6 C29 1.345(9)
N7 C49 1.379(11)
N7 C48 1.401(13)
N7 H1N7 0.8236
N8 C58 1.400(10)
N8 C61 1.434(14)
N8 H1N8 0.9462
N9 C69 1.319(15)
N9 C67 1.416(15)
N9 C68 1.420(13)
C1 C2 1.362(13)
C1 C6 1.375(13)
C2 C3 1.393(11)
C2 H2 0.9300
C3 C4 1.409(11)
C3 H3 0.9300
C4 C5 1.413(11)
C4 C7 1.487(9)
C5 C6 1.389(10)
C5 H5 0.9300
C6 H6 0.9300
C7 C9 1.382(10)
C7 C8 1.389(9)
C8 C10 1.389(10)
C8 H8 0.9300
C9 C16 1.397(10)
C9 H9 0.9300
C10 C11 1.486(9)
C11 C12 1.373(10)
C12 C13 1.392(11)
C12 H12 0.9300
C13 C14 1.387(13)
C13 H13 0.9300
C14 C15 1.369(12)
C14 H14 0.9300
C15 H15 0.9300
C16 C17 1.482(10)
C17 C18 1.412(10)
C18 C19 1.371(12)
C18 H18 0.9300
C19 C20 1.403(13)
C19 H19 0.9300
C20 C21 1.368(12)
C20 H20 0.9300
C21 H21 0.9300
C22 C23 1.372(12)
C22 H22 0.9300
C23 C24 1.387(12)
C23 H23 0.9300
C24 C25 1.390(12)
C24 H24 0.9300
C25 C26 1.376(10)
C25 H25 0.9300
C26 C27 1.491(10)
C27 C36 1.392(10)
C28 C34 1.388(10)
C28 C29 1.503(9)
C29 C30 1.381(11)
C30 C32 1.389(11)
C30 H30 0.9300
C31 C32 1.361(13)
C31 C33 1.377(12)
C31 H31 0.9300
C32 H32 0.9300
C33 H33 0.9300
C34 C35 1.391(10)
C34 H34 0.9300
C35 C36 1.383(11)
C35 C37 1.495(9)
C36 H36 0.9300
C37 C42 1.386(10)
C37 C38 1.397(11)
C38 C39 1.388(11)
C38 H38 0.9300
C39 C40 1.374(12)
C39 H39 0.9300
C40 C41 1.370(13)
C41 C42 1.382(12)
C41 H41 0.9300
C42 H42 0.9300
C43 C47 1.372(19)
C43 C48 1.398(14)
C43 H43 0.9300
C44 C45 1.374(18)
C44 C48 1.384(14)
C44 H44 0.9300
C45 C46 1.38(2)
C45 H45 0.9300
C46 C47 1.34(2)
C46 H46 0.9300
C47 H47 0.9300
C49 C50 1.388(12)
C49 C53 1.421(11)
C50 C51 1.368(12)
C50 H50 0.9300
C51 C54 1.385(10)
C51 H51 0.9300
C52 C53 1.374(12)
C52 C54 1.376(12)
C52 H52 0.9300
C53 H53 0.9300
C55 C56 1.375(12)
C55 C60 1.401(12)
C56 C57 1.394(11)
C56 H56 0.9300
C57 C58 1.396(12)
C57 H57 0.9300
C58 C59 1.394(13)
C59 C60 1.386(12)
C59 H59 0.9300
C60 H60 0.9300
C61 C66 1.354(15)
C61 C62 1.389(15)
C62 C63 1.362(16)
C62 H62 0.9300
C63 C64 1.369(18)
C63 H63 0.9300
C64 C65 1.38(2)
C64 H64 0.9300
C65 C66 1.424(19)
C65 H65 0.9300
C66 H66 0.9300
C67 H67A 0.9600
C67 H67B 0.9600
C67 H67C 0.9600
C68 H68A 0.9600
C68 H68B 0.9600
C68 H68C 0.9600
C69 H69 0.9300
